data_9009346
loop_
_publ_author_name
'Giuseppetti, G.'
'Mazzi, F.'
'Tadini, C.'

_publ_section_title
;The crystal structure of synthetic burkeite Sample B Note sign of
 y-coordinate for O3 and O5 altered to reproduce reported bond lengths
 Locality: synthetic
;
_journal_name_full 'Neues Jahrbuch fur Mineralogie, Monatshefte'
_journal_page_first 203
_journal_page_last 221
_journal_volume 1988
_journal_year 1988
_chemical_formula_sum 'C0.55 Na3 O3.5 S0.95'
_chemical_name_mineral Burkeite
_space_group_IT_number 59
_symmetry_space_group_name_Hall 'P 2ac 2ac -1ac'
_symmetry_space_group_name_H-M 'P m n m :1'
_cell_angle_alpha 90
_cell_angle_beta 90
_cell_angle_gamma 90
_cell_length_a 5.177
_cell_length_b 9.224
_cell_length_c 7.066
_cell_formula_units_Z 8
_cell_volume 337.420
_exptl_crystal_density_diffrn 6.379
_cod_original_sg_symbol_H-M 'P m n m'
_cod_original_formula_sum 'Na3 C.55 S.95 O3.5'
_cod_database_code 9009346

loop_
_symmetry_equiv_pos_as_xyz
x,y,z
-x,y,z
1/2+x,-y,1/2-z
x,y,-z
1/2-x,-y,1/2+z
1/2+x,-y,1/2+z
-x,y,-z
1/2-x,-y,1/2-z

loop_
_atom_site_label
_atom_site_fract_x
_atom_site_fract_y
_atom_site_fract_z
_atom_site_occupancy
_atom_site_U_iso_or_equiv
Na1 0.25000 0.75100 0.00540 1.00000 0.03014
Na2 0.25000 0.42570 0.25000 1.00000 0.07219
Na3 0.75000 0.87880 0.25000 1.00000 0.02900
C 0.75000 0.55900 0.25000 0.55000 0.02090
S1 0.75000 0.55900 0.25000 0.45000 0.02090
S2 0.29390 0.09080 0.25000 0.50000 0.01583
O1 0.75000 0.42190 0.25000 0.83000 0.05446
O2 0.53550 0.64270 0.25000 0.86000 0.03800
O3 0.75000 -0.47000 0.07840 0.17000 0.06713
O4 0.92810 0.57830 0.09410 0.14000 0.06586
O5 0.18960 -0.16320 0.08130 0.50000 0.03166
O6 0.21560 -0.06410 0.25000 0.50000 0.02026
O7 0.57570 0.10610 0.25000 0.50000 0.03040
